data_7219030
loop_
_publ_author_name
'Li, Lingzhi'
'Song, shao-jiang'
'gao, pinyi'
'Li, Feifei'
'Wang, Lihui'
'liu, Qingbo'
'Huang, Xiaoxiao'
'Li, Danqi'
'Sun, Yu'

_publ_section_title
;
 Neogenkwanines A--H: Daphnane-Type Diterpenes Containing 4,7 or 4,6-Ether
 Group from the Flower Bud of Daphne genkwa
;
_journal_name_full 'RSC Adv.'
_journal_paper_doi 10.1039/C4RA13167C
_journal_year 2014
_chemical_absolute_configuration ad
_chemical_formula_moiety 'C27 H36 O9, C4 H8 O2'
_chemical_formula_sum 'C31 H44 O11'
_chemical_formula_weight 592.66
_chemical_name_systematic
; 
 ? 
;
_space_group_IT_number 19
_symmetry_cell_setting orthorhombic
_symmetry_space_group_name_Hall 'P 2ac 2ab'
_symmetry_space_group_name_H-M 'P 21 21 21'
_atom_sites_solution_hydrogens geom
_atom_sites_solution_primary direct
_atom_sites_solution_secondary difmap
_audit_creation_method SHELXL-97
_audit_update_record
;
2014-10-25 deposited with the CCDC.
2014-12-05 downloaded from the CCDC.
;
_cell_angle_alpha 90.00
_cell_angle_beta 90.00
_cell_angle_gamma 90.00
_cell_formula_units_Z 4
_cell_length_a 11.7035(7)
_cell_length_b 12.7664(9)
_cell_length_c 21.1157(14)
_cell_measurement_reflns_used 5361
_cell_measurement_temperature 296(2)
_cell_measurement_theta_max 59.74
_cell_measurement_theta_min 3.78
_cell_volume 3154.9(4)
_computing_cell_refinement 'Bruker XSCANS'
_computing_data_collection 'Bruker XSCANS'
_computing_data_reduction 'Bruker SHELXTL'
_computing_molecular_graphics 'Bruker SHELXTL'
_computing_publication_material 'Bruker SHELXTL'
_computing_structure_refinement 'SHELXL-97 (Sheldrick, 1997)'
_computing_structure_solution 'SHELXS-97 (Sheldrick, 1990)'
_diffrn_ambient_temperature 296(2)
_diffrn_measured_fraction_theta_full 0.984
_diffrn_measured_fraction_theta_max 0.984
_diffrn_measurement_device_type 'CCD area detector'
_diffrn_measurement_method 'phi and omega scans'
_diffrn_radiation_monochromator graphite
_diffrn_radiation_source 'fine-focus sealed tube'
_diffrn_radiation_type CuK\a
_diffrn_radiation_wavelength 1.54178
_diffrn_reflns_av_R_equivalents 0.0232
_diffrn_reflns_av_sigmaI/netI 0.0322
_diffrn_reflns_limit_h_max 12
_diffrn_reflns_limit_h_min -13
_diffrn_reflns_limit_k_max 13
_diffrn_reflns_limit_k_min -14
_diffrn_reflns_limit_l_max 23
_diffrn_reflns_limit_l_min -22
_diffrn_reflns_number 9697
_diffrn_reflns_theta_full 59.94
_diffrn_reflns_theta_max 59.94
_diffrn_reflns_theta_min 4.05
_exptl_absorpt_coefficient_mu 0.781
_exptl_absorpt_correction_T_max 0.9620
_exptl_absorpt_correction_T_min 0.7995
_exptl_absorpt_correction_type multi-scan
_exptl_crystal_colour colourless
_exptl_crystal_density_diffrn 1.248
_exptl_crystal_density_method 'not measured'
_exptl_crystal_description plane
_exptl_crystal_F_000 1272
_exptl_crystal_size_max 0.30
_exptl_crystal_size_mid 0.20
_exptl_crystal_size_min 0.05
_refine_diff_density_max 0.319
_refine_diff_density_min -0.230
_refine_diff_density_rms 0.049
_refine_ls_abs_structure_details 'Flack H D (1983), Acta Cryst. A39, 876-881'
_refine_ls_abs_structure_Flack 0.1(2)
_refine_ls_extinction_coef 0.0040(3)
_refine_ls_extinction_expression Fc^*^=kFc[1+0.001xFc^2^\l^3^/sin(2\q)]^-1/4^
_refine_ls_extinction_method SHELXL
_refine_ls_goodness_of_fit_ref 1.030
_refine_ls_hydrogen_treatment mixed
_refine_ls_matrix_type full
_refine_ls_number_parameters 392
_refine_ls_number_reflns 4408
_refine_ls_number_restraints 0
_refine_ls_restrained_S_all 1.030
_refine_ls_R_factor_all 0.0448
_refine_ls_R_factor_gt 0.0429
_refine_ls_shift/su_max 0.006
_refine_ls_shift/su_mean 0.001
_refine_ls_structure_factor_coef Fsqd
_refine_ls_weighting_details 'calc w=1/[\s^2^(Fo^2^)+(0.0768P)^2^+0.5284P] where P=(Fo^2^+2Fc^2^)/3'
_refine_ls_weighting_scheme calc
_refine_ls_wR_factor_gt 0.1158
_refine_ls_wR_factor_ref 0.1181
_reflns_number_gt 4183
_reflns_number_total 4408
_reflns_threshold_expression >2sigma(I)
_cod_data_source_file c4ra13167c2.cif
_cod_data_source_block s079
_cod_database_code 7219030

loop_
_symmetry_equiv_pos_as_xyz
'x, y, z'
'-x+1/2, -y, z+1/2'
'-x, y+1/2, -z+1/2'
'x+1/2, -y+1/2, -z'

loop_
_atom_site_label
_atom_site_type_symbol
_atom_site_fract_x
_atom_site_fract_y
_atom_site_fract_z
_atom_site_U_iso_or_equiv
_atom_site_adp_type
_atom_site_occupancy
_atom_site_symmetry_multiplicity
_atom_site_calc_flag
_atom_site_refinement_flags
O1 O 0.32389(12) 0.11618(13) -0.08564(7) 0.0478(4) Uani 1 1 d .
O2 O 0.23378(18) 0.11689(19) -0.21091(8) 0.0703(5) Uani 1 1 d .
H2A H 0.2183 0.1794 -0.2086 0.16(2) Uiso 1 1 calc R
O3 O 0.14984(14) 0.27879(16) -0.13382(9) 0.0657(5) Uani 1 1 d .
H3A H 0.0832 0.2823 -0.1456 0.075(9) Uiso 1 1 calc R
O4 O 0.19715(14) 0.29422(14) 0.02628(9) 0.0583(5) Uani 1 1 d .
H4A H 0.1609 0.2472 0.0435 0.089(12) Uiso 1 1 calc R
O5 O 0.10956(13) 0.10274(14) 0.04511(8) 0.0535(4) Uani 1 1 d .
H5A H 0.0457 0.0953 0.0298 0.081(10) Uiso 1 1 calc R
O6 O 0.37207(17) 0.00251(18) 0.19161(8) 0.0685(5) Uani 1 1 d .
H6A H 0.3426 -0.0420 0.2143 0.098(13) Uiso 1 1 calc R
O7 O 0.27590(12) 0.15796(14) 0.12601(7) 0.0516(4) Uani 1 1 d .
O8 O 0.42259(14) 0.24557(17) 0.17000(10) 0.0709(6) Uani 1 1 d .
O9 O 0.39044(14) 0.38837(16) -0.01133(11) 0.0655(5) Uani 1 1 d .
H9A H 0.3610 0.3883 0.0239 0.23(4) Uiso 1 1 calc R
C1 C 0.2084(2) -0.0823(2) -0.08692(12) 0.0606(6) Uani 1 1 d .
H1A H 0.1599 -0.1429 -0.0803 0.073 Uiso 1 1 calc R
H1B H 0.2841 -0.0980 -0.0707 0.073 Uiso 1 1 calc R
C2 C 0.2142(3) -0.0543(2) -0.15844(13) 0.0667(7) Uani 1 1 d .
H2B H 0.1573 -0.0960 -0.1813 0.080 Uiso 1 1 calc R
C3 C 0.1786(2) 0.0621(2) -0.16076(11) 0.0580(6) Uani 1 1 d .
H3B H 0.0960 0.0651 -0.1681 0.070 Uiso 1 1 calc R
C4 C 0.20219(19) 0.1050(2) -0.09477(11) 0.0506(5) Uani 1 1 d .
C5 C 0.15676(19) 0.2140(2) -0.07872(12) 0.0521(6) Uani 1 1 d .
H5B H 0.0816 0.2086 -0.0585 0.063 Uiso 1 1 calc R
C6 C 0.24556(18) 0.25618(18) -0.03101(11) 0.0491(5) Uani 1 1 d .
C7 C 0.33011(18) 0.16245(18) -0.02400(10) 0.0449(5) Uani 1 1 d .
H7A H 0.4074 0.1897 -0.0171 0.054 Uiso 1 1 calc R
C8 C 0.30695(18) 0.07271(18) 0.02373(10) 0.0441(5) Uani 1 1 d .
H8A H 0.3552 0.0157 0.0078 0.053 Uiso 1 1 calc R
C9 C 0.18599(19) 0.02746(19) 0.01797(11) 0.0486(5) Uani 1 1 d .
C10 C 0.1585(2) 0.0141(2) -0.05336(11) 0.0519(6) Uani 1 1 d .
H10A H 0.0752 0.0113 -0.0578 0.062 Uiso 1 1 calc R
C11 C 0.1766(2) -0.0755(2) 0.05490(12) 0.0565(6) Uani 1 1 d .
H11A H 0.2229 -0.1279 0.0328 0.068 Uiso 1 1 calc R
C12 C 0.2247(2) -0.0640(2) 0.12205(12) 0.0599(6) Uani 1 1 d .
H12A H 0.1739 -0.0189 0.1460 0.072 Uiso 1 1 calc R
H12B H 0.2240 -0.1323 0.1421 0.072 Uiso 1 1 calc R
C13 C 0.3456(2) -0.0195(2) 0.12652(11) 0.0546(6) Uani 1 1 d .
C14 C 0.34861(19) 0.08669(19) 0.09155(10) 0.0477(5) Uani 1 1 d .
H14A H 0.4270 0.1137 0.0912 0.057 Uiso 1 1 calc R
C15 C 0.3315(3) -0.0757(3) -0.18651(14) 0.0817(9) Uani 1 1 d .
H15A H 0.3313 -0.0574 -0.2306 0.123 Uiso 1 1 calc R
H15B H 0.3494 -0.1487 -0.1820 0.123 Uiso 1 1 calc R
H15C H 0.3877 -0.0345 -0.1647 0.123 Uiso 1 1 calc R
C16 C 0.3107(2) 0.3497(2) -0.05653(14) 0.0596(6) Uani 1 1 d .
H16A H 0.3510 0.3295 -0.0948 0.072 Uiso 1 1 calc R
H16B H 0.2572 0.4048 -0.0675 0.072 Uiso 1 1 calc R
C17 C 0.0539(3) -0.1170(3) 0.05804(15) 0.0748(8) Uani 1 1 d .
H17A H 0.0241 -0.1240 0.0159 0.112 Uiso 1 1 calc R
H17B H 0.0073 -0.0688 0.0816 0.112 Uiso 1 1 calc R
H17C H 0.0534 -0.1840 0.0786 0.112 Uiso 1 1 calc R
C18 C 0.4405(2) -0.0913(2) 0.10258(12) 0.0618(7) Uani 1 1 d .
C19 C 0.4237(3) -0.1892(3) 0.08503(19) 0.0918(10) Uani 1 1 d .
H19A H 0.4856 -0.2309 0.0737 0.110 Uiso 1 1 calc R
H19B H 0.3501 -0.2165 0.0840 0.110 Uiso 1 1 calc R
C20 C 0.5587(3) -0.0475(3) 0.1042(2) 0.0887(10) Uani 1 1 d .
H20A H 0.6115 -0.0986 0.0883 0.133 Uiso 1 1 calc R
H20B H 0.5785 -0.0300 0.1471 0.133 Uiso 1 1 calc R
H20C H 0.5621 0.0144 0.0784 0.133 Uiso 1 1 calc R
C21 C 0.3219(2) 0.2282(2) 0.16445(11) 0.0524(6) Uani 1 1 d .
C22 C 0.2325(2) 0.2854(2) 0.20056(11) 0.0562(6) Uani 1 1 d .
C23 C 0.2646(3) 0.3519(3) 0.24891(15) 0.0800(9) Uani 1 1 d .
H23A H 0.3415 0.3597 0.2589 0.096 Uiso 1 1 calc R
C24 C 0.1839(4) 0.4066(4) 0.2824(2) 0.1082(14) Uani 1 1 d .
H24A H 0.2061 0.4502 0.3154 0.130 Uiso 1 1 calc R
C25 C 0.0718(3) 0.3971(4) 0.26735(18) 0.1012(13) Uani 1 1 d .
H25A H 0.0176 0.4351 0.2899 0.121 Uiso 1 1 calc R
C26 C 0.0377(3) 0.3328(3) 0.21965(16) 0.0851(10) Uani 1 1 d .
H26A H -0.0394 0.3272 0.2095 0.102 Uiso 1 1 calc R
C27 C 0.1175(2) 0.2758(3) 0.18645(14) 0.0678(7) Uani 1 1 d .
H27A H 0.0941 0.2306 0.1544 0.081 Uiso 1 1 calc R
O1' O 0.3833(4) 0.5062(4) 0.1147(3) 0.1809(19) Uani 1 1 d .
O2' O 0.2426(3) 0.5919(3) 0.14869(18) 0.1354(12) Uani 1 1 d .
C1' C 0.3944(5) 0.6187(6) 0.2107(3) 0.148(2) Uani 1 1 d .
H1'A H 0.3376 0.6608 0.2315 0.222 Uiso 1 1 calc R
H1'B H 0.4570 0.6624 0.1977 0.222 Uiso 1 1 calc R
H1'C H 0.4217 0.5661 0.2395 0.222 Uiso 1 1 calc R
C2' C 0.3445(6) 0.5687(5) 0.1556(3) 0.1282(17) Uani 1 1 d .
C3' C 0.1802(16) 0.5424(7) 0.0925(5) 0.270(8) Uani 1 1 d .
H3'A H 0.2393 0.5150 0.0648 0.323 Uiso 1 1 calc R
H3'B H 0.1400 0.4821 0.1093 0.323 Uiso 1 1 calc R
C4' C 0.1251(18) 0.5790(12) 0.0646(7) 0.363(12) Uani 1 1 d .
H4'A H 0.0988 0.5317 0.0324 0.544 Uiso 1 1 calc R
H4'B H 0.1619 0.6380 0.0451 0.544 Uiso 1 1 calc R
H4'C H 0.0613 0.6028 0.0893 0.544 Uiso 1 1 calc R

loop_
_atom_site_aniso_label
_atom_site_aniso_U_11
_atom_site_aniso_U_22
_atom_site_aniso_U_33
_atom_site_aniso_U_23
_atom_site_aniso_U_13
_atom_site_aniso_U_12
O1 0.0396(7) 0.0631(9) 0.0407(8) -0.0048(7) 0.0008(6) -0.0001(7)
O2 0.0751(12) 0.0925(15) 0.0432(9) 0.0018(10) -0.0015(9) -0.0088(12)
O3 0.0484(9) 0.0795(12) 0.0692(11) 0.0144(10) -0.0142(9) -0.0003(9)
O4 0.0488(9) 0.0627(10) 0.0635(10) -0.0132(9) 0.0044(8) 0.0028(8)
O5 0.0380(8) 0.0689(10) 0.0536(9) -0.0122(8) 0.0016(7) -0.0012(7)
O6 0.0735(12) 0.0920(13) 0.0402(9) 0.0020(10) -0.0012(9) -0.0098(10)
O7 0.0390(7) 0.0681(9) 0.0476(8) -0.0143(8) 0.0015(7) 0.0022(7)
O8 0.0431(9) 0.0888(13) 0.0807(13) -0.0314(11) 0.0041(8) -0.0051(9)
O9 0.0438(9) 0.0677(11) 0.0850(13) -0.0110(10) -0.0016(9) -0.0070(8)
C1 0.0678(15) 0.0608(14) 0.0533(14) -0.0072(12) 0.0006(12) -0.0092(12)
C2 0.0702(16) 0.0771(18) 0.0528(14) -0.0160(13) -0.0068(13) -0.0080(14)
C3 0.0518(13) 0.0780(17) 0.0443(12) -0.0059(12) -0.0043(11) -0.0044(13)
C4 0.0392(11) 0.0658(14) 0.0468(12) -0.0044(11) -0.0027(9) -0.0024(10)
C5 0.0359(10) 0.0647(14) 0.0557(13) 0.0047(12) -0.0008(10) 0.0016(10)
C6 0.0376(10) 0.0572(12) 0.0524(12) -0.0034(11) -0.0003(10) 0.0007(10)
C7 0.0355(10) 0.0562(12) 0.0429(11) -0.0055(10) 0.0002(9) -0.0006(10)
C8 0.0382(11) 0.0517(11) 0.0422(11) -0.0060(10) 0.0023(9) 0.0021(9)
C9 0.0429(12) 0.0597(13) 0.0431(12) -0.0067(11) 0.0026(10) -0.0026(10)
C10 0.0450(11) 0.0638(14) 0.0468(12) -0.0082(11) -0.0012(10) -0.0098(11)
C11 0.0558(14) 0.0619(14) 0.0517(13) -0.0055(11) 0.0068(11) -0.0062(12)
C12 0.0633(15) 0.0675(15) 0.0490(13) 0.0043(12) 0.0080(12) -0.0075(12)
C13 0.0561(13) 0.0691(15) 0.0386(12) -0.0016(11) 0.0016(10) -0.0007(12)
C14 0.0393(11) 0.0608(13) 0.0429(12) -0.0090(10) 0.0044(9) 0.0034(10)
C15 0.090(2) 0.095(2) 0.0602(16) -0.0128(16) 0.0124(16) 0.0093(19)
C16 0.0451(13) 0.0613(14) 0.0725(16) 0.0064(12) -0.0039(12) 0.0024(11)
C17 0.0703(18) 0.0812(18) 0.0730(18) 0.0037(16) 0.0033(15) -0.0264(16)
C18 0.0646(16) 0.0671(16) 0.0538(14) 0.0046(13) 0.0007(12) 0.0131(13)
C19 0.091(2) 0.072(2) 0.113(3) -0.003(2) -0.006(2) 0.0215(17)
C20 0.0599(16) 0.088(2) 0.118(3) -0.005(2) 0.0010(18) 0.0186(16)
C21 0.0471(13) 0.0651(15) 0.0450(12) -0.0076(11) 0.0015(10) 0.0000(11)
C22 0.0532(13) 0.0683(15) 0.0470(12) -0.0080(12) 0.0048(11) 0.0051(12)
C23 0.0718(18) 0.101(2) 0.0677(18) -0.0352(18) 0.0000(15) 0.0081(17)
C24 0.097(3) 0.137(3) 0.091(2) -0.058(3) 0.001(2) 0.024(3)
C25 0.092(3) 0.130(3) 0.081(2) -0.023(2) 0.022(2) 0.043(2)
C26 0.0604(16) 0.121(3) 0.074(2) -0.010(2) 0.0093(15) 0.0211(18)
C27 0.0497(13) 0.093(2) 0.0612(15) -0.0088(15) 0.0083(12) 0.0057(14)
O1' 0.173(4) 0.179(4) 0.191(4) -0.011(4) 0.066(3) 0.053(3)
O2' 0.108(2) 0.151(3) 0.147(3) -0.055(2) -0.005(2) 0.026(2)
C1' 0.116(4) 0.178(6) 0.148(5) 0.002(5) -0.029(3) 0.019(4)
C2' 0.141(4) 0.121(4) 0.122(4) 0.000(3) 0.038(4) 0.032(3)
C3' 0.52(3) 0.125(5) 0.161(7) -0.044(6) -0.030(11) 0.077(10)
C4' 0.57(3) 0.222(13) 0.293(16) -0.023(12) -0.256(18) 0.077(16)

loop_
_atom_type_symbol
_atom_type_description
_atom_type_scat_dispersion_real
_atom_type_scat_dispersion_imag
_atom_type_scat_source
C C 0.0181 0.0091 'International Tables Vol C Tables 4.2.6.8 and 6.1.1.4'
H H 0.0000 0.0000 'International Tables Vol C Tables 4.2.6.8 and 6.1.1.4'
O O 0.0492 0.0322 'International Tables Vol C Tables 4.2.6.8 and 6.1.1.4'

loop_
_geom_angle_atom_site_label_1
_geom_angle_atom_site_label_2
_geom_angle_atom_site_label_3
_geom_angle
C7 O1 C4 102.26(16)
C3 O2 H2A 109.5
C5 O3 H3A 109.5
C6 O4 H4A 109.5
C9 O5 H5A 109.5
C13 O6 H6A 109.5
C21 O7 C14 119.77(17)
C16 O9 H9A 109.5
C10 C1 C2 106.3(2)
C10 C1 H1A 110.5
C2 C1 H1A 110.5
C10 C1 H1B 110.5
C2 C1 H1B 110.5
H1A C1 H1B 108.7
C15 C2 C3 113.9(3)
C15 C2 C1 112.2(3)
C3 C2 C1 103.9(2)
C15 C2 H2B 108.9
C3 C2 H2B 108.9
C1 C2 H2B 108.9
O2 C3 C4 114.9(2)
O2 C3 C2 111.9(2)
C4 C3 C2 105.6(2)
O2 C3 H3B 108.1
C4 C3 H3B 108.1
C2 C3 H3B 108.1
O1 C4 C3 109.68(19)
O1 C4 C5 102.91(19)
C3 C4 C5 117.9(2)
O1 C4 C10 109.04(19)
C3 C4 C10 100.85(19)
C5 C4 C10 116.39(19)
O3 C5 C4 111.5(2)
O3 C5 C6 111.55(19)
C4 C5 C6 103.18(18)
O3 C5 H5B 110.2
C4 C5 H5B 110.2
C6 C5 H5B 110.2
O4 C6 C16 103.5(2)
O4 C6 C5 113.96(17)
C16 C6 C5 112.4(2)
O4 C6 C7 115.74(19)
C16 C6 C7 108.61(17)
C5 C6 C7 102.80(18)
O1 C7 C8 106.11(18)
O1 C7 C6 101.42(17)
C8 C7 C6 121.19(18)
O1 C7 H7A 109.1
C8 C7 H7A 109.1
C6 C7 H7A 109.1
C14 C8 C9 114.46(18)
C14 C8 C7 117.96(19)
C9 C8 C7 112.84(18)
C14 C8 H8A 103.0
C9 C8 H8A 103.0
C7 C8 H8A 103.0
O5 C9 C8 106.98(17)
O5 C9 C11 109.09(18)
C8 C9 C11 110.42(19)
O5 C9 C10 109.43(19)
C8 C9 C10 108.07(18)
C11 C9 C10 112.69(19)
C1 C10 C4 102.45(18)
C1 C10 C9 117.2(2)
C4 C10 C9 113.59(19)
C1 C10 H10A 107.7
C4 C10 H10A 107.7
C9 C10 H10A 107.7
C12 C11 C17 109.7(2)
C12 C11 C9 111.2(2)
C17 C11 C9 112.7(2)
C12 C11 H11A 107.7
C17 C11 H11A 107.7
C9 C11 H11A 107.7
C13 C12 C11 115.7(2)
C13 C12 H12A 108.4
C11 C12 H12A 108.4
C13 C12 H12B 108.4
C11 C12 H12B 108.4
H12A C12 H12B 107.4
O6 C13 C18 106.1(2)
O6 C13 C12 109.4(2)
C18 C13 C12 115.5(2)
O6 C13 C14 106.3(2)
C18 C13 C14 110.61(19)
C12 C13 C14 108.5(2)
O7 C14 C8 111.05(18)
O7 C14 C13 107.40(17)
C8 C14 C13 109.84(19)
O7 C14 H14A 109.5
C8 C14 H14A 109.5
C13 C14 H14A 109.5
C2 C15 H15A 109.5
C2 C15 H15B 109.5
H15A C15 H15B 109.5
C2 C15 H15C 109.5
H15A C15 H15C 109.5
H15B C15 H15C 109.5
O9 C16 C6 111.4(2)
O9 C16 H16A 109.4
C6 C16 H16A 109.4
O9 C16 H16B 109.4
C6 C16 H16B 109.4
H16A C16 H16B 108.0
C11 C17 H17A 109.5
C11 C17 H17B 109.5
H17A C17 H17B 109.5
C11 C17 H17C 109.5
H17A C17 H17C 109.5
H17B C17 H17C 109.5
C19 C18 C20 120.0(3)
C19 C18 C13 123.6(3)
C20 C18 C13 116.2(2)
C18 C19 H19A 120.0
C18 C19 H19B 120.0
H19A C19 H19B 120.0
C18 C20 H20A 109.5
C18 C20 H20B 109.5
H20A C20 H20B 109.5
C18 C20 H20C 109.5
H20A C20 H20C 109.5
H20B C20 H20C 109.5
O8 C21 O7 125.6(2)
O8 C21 C22 123.2(2)
O7 C21 C22 111.2(2)
C23 C22 C27 118.6(3)
C23 C22 C21 119.4(2)
C27 C22 C21 122.0(2)
C24 C23 C22 120.5(3)
C24 C23 H23A 119.8
C22 C23 H23A 119.8
C25 C24 C23 120.0(4)
C25 C24 H24A 120.0
C23 C24 H24A 120.0
C24 C25 C26 120.8(3)
C24 C25 H25A 119.6
C26 C25 H25A 119.6
C25 C26 C27 119.8(3)
C25 C26 H26A 120.1
C27 C26 H26A 120.1
C26 C27 C22 120.2(3)
C26 C27 H27A 119.9
C22 C27 H27A 119.9
C2' O2' C3' 116.9(7)
C2' C1' H1'A 109.5
C2' C1' H1'B 109.5
H1'A C1' H1'B 109.5
C2' C1' H1'C 109.5
H1'A C1' H1'C 109.5
H1'B C1' H1'C 109.5
O2' C2' O1' 114.7(6)
O2' C2' C1' 112.2(5)
O1' C2' C1' 133.1(7)
C4' C3' O2' 125.2(12)
C4' C3' H3'A 106.0
O2' C3' H3'A 106.0
C4' C3' H3'B 106.0
O2' C3' H3'B 106.0
H3'A C3' H3'B 106.3
C3' C4' H4'A 109.5
C3' C4' H4'B 109.5
H4'A C4' H4'B 109.5
C3' C4' H4'C 109.5
H4'A C4' H4'C 109.5
H4'B C4' H4'C 109.5

loop_
_geom_bond_atom_site_label_1
_geom_bond_atom_site_label_2
_geom_bond_distance
O1 C7 1.431(3)
O1 C4 1.444(3)
O2 C3 1.424(3)
O2 H2A 0.8200
O3 C5 1.430(3)
O3 H3A 0.8200
O4 C6 1.421(3)
O4 H4A 0.8200
O5 C9 1.433(3)
O5 H5A 0.8200
O6 C13 1.437(3)
O6 H6A 0.8200
O7 C21 1.324(3)
O7 C14 1.443(3)
O8 C21 1.205(3)
O9 C16 1.423(3)
O9 H9A 0.8200
C1 C10 1.536(4)
C1 C2 1.553(4)
C1 H1A 0.9700
C1 H1B 0.9700
C2 C15 1.519(4)
C2 C3 1.544(4)
C2 H2B 0.9800
C3 C4 1.523(3)
C3 H3B 0.9800
C4 C5 1.528(4)
C4 C10 1.540(4)
C5 C6 1.544(3)
C5 H5B 0.9800
C6 C16 1.516(3)
C6 C7 1.560(3)
C7 C8 1.550(3)
C7 H7A 0.9800
C8 C14 1.523(3)
C8 C9 1.534(3)
C8 H8A 0.9800
C9 C11 1.532(4)
C9 C10 1.549(3)
C10 H10A 0.9800
C11 C12 1.533(4)
C11 C17 1.532(4)
C11 H11A 0.9800
C12 C13 1.527(4)
C12 H12A 0.9700
C12 H12B 0.9700
C13 C18 1.526(4)
C13 C14 1.544(4)
C14 H14A 0.9800
C15 H15A 0.9600
C15 H15B 0.9600
C15 H15C 0.9600
C16 H16A 0.9700
C16 H16B 0.9700
C17 H17A 0.9600
C17 H17B 0.9600
C17 H17C 0.9600
C18 C19 1.318(5)
C18 C20 1.492(4)
C19 H19A 0.9300
C19 H19B 0.9300
C20 H20A 0.9600
C20 H20B 0.9600
C20 H20C 0.9600
C21 C22 1.487(3)
C22 C23 1.380(4)
C22 C27 1.384(4)
C23 C24 1.370(5)
C23 H23A 0.9300
C24 C25 1.356(6)
C24 H24A 0.9300
C25 C26 1.360(6)
C25 H25A 0.9300
C26 C27 1.376(4)
C26 H26A 0.9300
C27 H27A 0.9300
O1' C2' 1.260(6)
O2' C2' 1.237(7)
O2' C3' 1.530(12)
C1' C2' 1.450(9)
C1' H1'A 0.9600
C1' H1'B 0.9600
C1' H1'C 0.9600
C3' C4' 0.990(14)
C3' H3'A 0.9700
C3' H3'B 0.9700
C4' H4'A 0.9600
C4' H4'B 0.9600
C4' H4'C 0.9600

loop_
_geom_hbond_atom_site_label_D
_geom_hbond_atom_site_label_H
_geom_hbond_atom_site_label_A
_geom_hbond_distance_DH
_geom_hbond_distance_HA
_geom_hbond_distance_DA
_geom_hbond_angle_DHA
_geom_hbond_site_symmetry_A
O2 H2A O3 0.82 2.18 2.808(3) 133.8 .
O3 H3A O8 0.82 1.98 2.785(2) 166.3 4_455
O4 H4A O7 0.82 2.48 2.883(3) 111.5 .
O5 H5A O9 0.82 1.87 2.664(2) 162.7 4_455
O6 H6A O2 0.82 2.05 2.845(3) 163.1 2
O9 H9A O4 0.82 2.26 2.682(3) 112.1 .

loop_
_geom_torsion_atom_site_label_1
_geom_torsion_atom_site_label_2
_geom_torsion_atom_site_label_3
_geom_torsion_atom_site_label_4
_geom_torsion
C10 C1 C2 C15 129.2(3)
C10 C1 C2 C3 5.7(3)
C15 C2 C3 O2 25.9(3)
C1 C2 C3 O2 148.3(2)
C15 C2 C3 C4 -99.8(3)
C1 C2 C3 C4 22.6(3)
C7 O1 C4 C3 176.64(19)
C7 O1 C4 C5 50.4(2)
C7 O1 C4 C10 -73.8(2)
O2 C3 C4 O1 -50.9(3)
C2 C3 C4 O1 73.0(3)
O2 C3 C4 C5 66.3(3)
C2 C3 C4 C5 -169.8(2)
O2 C3 C4 C10 -165.8(2)
C2 C3 C4 C10 -42.0(2)
O1 C4 C5 O3 91.6(2)
C3 C4 C5 O3 -29.2(3)
C10 C4 C5 O3 -149.22(19)
O1 C4 C5 C6 -28.2(2)
C3 C4 C5 C6 -149.0(2)
C10 C4 C5 C6 90.9(2)
O3 C5 C6 O4 112.4(2)
C4 C5 C6 O4 -127.9(2)
O3 C5 C6 C16 -5.0(3)
C4 C5 C6 C16 114.8(2)
O3 C5 C6 C7 -121.6(2)
C4 C5 C6 C7 -1.8(2)
C4 O1 C7 C8 76.6(2)
C4 O1 C7 C6 -50.9(2)
O4 C6 C7 O1 156.35(17)
C16 C6 C7 O1 -87.8(2)
C5 C6 C7 O1 31.5(2)
O4 C6 C7 C8 39.4(3)
C16 C6 C7 C8 155.3(2)
C5 C6 C7 C8 -85.5(2)
O1 C7 C8 C14 158.50(17)
C6 C7 C8 C14 -86.9(2)
O1 C7 C8 C9 -64.4(2)
C6 C7 C8 C9 50.1(3)
C14 C8 C9 O5 64.4(2)
C7 C8 C9 O5 -74.2(2)
C14 C8 C9 C11 -54.2(3)
C7 C8 C9 C11 167.21(18)
C14 C8 C9 C10 -177.8(2)
C7 C8 C9 C10 43.5(2)
C2 C1 C10 C4 -31.4(3)
C2 C1 C10 C9 -156.4(2)
O1 C4 C10 C1 -70.7(2)
C3 C4 C10 C1 44.7(2)
C5 C4 C10 C1 173.5(2)
O1 C4 C10 C9 56.7(3)
C3 C4 C10 C9 172.1(2)
C5 C4 C10 C9 -59.1(3)
O5 C9 C10 C1 -164.4(2)
C8 C9 C10 C1 79.5(3)
C11 C9 C10 C1 -42.8(3)
O5 C9 C10 C4 76.4(2)
C8 C9 C10 C4 -39.8(3)
C11 C9 C10 C4 -162.1(2)
O5 C9 C11 C12 -68.5(2)
C8 C9 C11 C12 48.8(3)
C10 C9 C11 C12 169.8(2)
O5 C9 C11 C17 55.2(3)
C8 C9 C11 C17 172.5(2)
C10 C9 C11 C17 -66.5(3)
C17 C11 C12 C13 -177.9(2)
C9 C11 C12 C13 -52.6(3)
C11 C12 C13 O6 170.8(2)
C11 C12 C13 C18 -69.6(3)
C11 C12 C13 C14 55.2(3)
C21 O7 C14 C8 -138.6(2)
C21 O7 C14 C13 101.3(2)
C9 C8 C14 O7 -60.7(3)
C7 C8 C14 O7 75.7(2)
C9 C8 C14 C13 57.9(2)
C7 C8 C14 C13 -165.64(18)
O6 C13 C14 O7 -52.1(2)
C18 C13 C14 O7 -166.85(19)
C12 C13 C14 O7 65.5(2)
O6 C13 C14 C8 -172.99(18)
C18 C13 C14 C8 72.3(2)
C12 C13 C14 C8 -55.4(2)
O4 C6 C16 O9 55.5(2)
C5 C6 C16 O9 178.90(19)
C7 C6 C16 O9 -68.0(3)
O6 C13 C18 C19 114.6(3)
C12 C13 C18 C19 -6.8(4)
C14 C13 C18 C19 -130.5(3)
O6 C13 C18 C20 -61.0(3)
C12 C13 C18 C20 177.7(3)
C14 C13 C18 C20 53.9(3)
C14 O7 C21 O8 6.9(4)
C14 O7 C21 C22 -173.6(2)
O8 C21 C22 C23 -9.0(4)
O7 C21 C22 C23 171.5(3)
O8 C21 C22 C27 169.8(3)
O7 C21 C22 C27 -9.7(4)
C27 C22 C23 C24 0.4(5)
C21 C22 C23 C24 179.2(4)
C22 C23 C24 C25 -1.2(7)
C23 C24 C25 C26 0.8(8)
C24 C25 C26 C27 0.5(7)
C25 C26 C27 C22 -1.4(5)
C23 C22 C27 C26 0.9(5)
C21 C22 C27 C26 -177.9(3)
C3' O2' C2' O1' -0.2(9)
C3' O2' C2' C1' -179.1(7)
C2' O2' C3' C4' -139(3)
